data_1513802
loop_
_publ_author_name
'Gentles, Robert G.'
'Ding, Min'
'Bender, John A.'
'Bergstrom, Carl P.'
'Grant-Young, Katharine'
'Hewawasam, Piyasena'
'Hudyma, Thomas'
'Martin, Scott'
'Nickel, Andrew'
'Regueiro-Ren, Alicia'
'Tu, Yong'
'Yang, Zhong'
'Yeung, Kap-Sun'
'Zheng, Xiaofan'
'Chao, Sam'
'Sun, Jung-Hui'
'Beno, Brett R.'
'Camac, Daniel M.'
'Chang, Chong-Hwan'
'Gao, Mian'
'Morin, Paul E.'
'Sheriff, Steven'
'Tredup, Jeff'
'Wan, John'
'Witmer, Mark R.'
'Xie, Dianlin'
'Hanumegowda, Umesh'
'Knipe, Jay'
'Mosure, Kathy'
'Santone, Kenneth S.'
'Parker, Dawn D.'
'Zhuo, Xiaoliang'
'Lemm, Julie'
'Liu, Mengping'
'Pelosi, Lenore'
'Rigat, Karen'
'Voss, Stacey'
'Wang, Yi'
'Wang, Ying-Kai'
'Colonno, Richard J.'
'Gao, Min'
'Roberts, Susan B.'
'Gao, Qi'
'Ng, Alicia'
'Meanwell, Nicholas A.'
'Kadow, John F.'

_publ_contact_author 'Alicia Ng, Qi Gao'
_publ_section_title
;
 Discovery and Preclinical Characterization of the
 Cyclopropylindolobenzazepine BMS-791325, A Potent Allosteric Inhibitor of
 the Hepatitis C Virus NS5B Polymerase.
;
_journal_issue 5
_journal_name_full 'Journal of medicinal chemistry'
_journal_page_first 1855
_journal_page_last 1879
_journal_paper_doi 10.1021/jm4016894
_journal_volume 57
_journal_year 2014
_chemical_formula_sum 'C36 H46 Cl N5 O6 S'
_chemical_formula_weight 712.29
_chemical_name_common BMS-791325
_chemical_name_systematic
; 
 (4bS,5aR)-12-cyclohexyl-N-(N,N-dimethylsulfamoyl)-3-methoxy-5a-((1R,5S)-3-methyl-3,8-diazabicyclo[3.2.1]octane-8-carbonyl)
 -4b,5,5a,6-tetrahydrobenzo[3,4]cyclopropa[5,6]azepino[1,2-a]indole-9-carboxamide 
;
_space_group_IT_number 5
_symmetry_cell_setting monoclinic
_symmetry_space_group_name_Hall 'C 2y'
_symmetry_space_group_name_H-M 'C 1 2 1'
_atom_sites_solution_hydrogens geom
_atom_sites_solution_primary direct
_atom_sites_solution_secondary difmap
_audit_creation_method SHELXL-97
_cell_angle_alpha 90.00
_cell_angle_beta 90.761(2)
_cell_angle_gamma 90.00
_cell_formula_units_Z 4
_cell_length_a 28.0870(13)
_cell_length_b 11.9998(6)
_cell_length_c 10.9846(6)
_cell_measurement_reflns_used 4143
_cell_measurement_temperature 293(2)
_cell_measurement_theta_max 27.485
_cell_measurement_theta_min 0.998
_cell_volume 3701.9(3)
_computing_cell_refinement 'HKL Scalepack (Otwinowski & Minor 1997)'
_computing_data_collection 'SuperGUI Collect (Bruker AXS BV, 1997-2004)'
_computing_data_reduction 'HKL Denzo and Scalepack (Otwinowski & Minor 1997)'
_computing_molecular_graphics 'Bruker SHELXTL'
_computing_publication_material 'Bruker SHELXTL'
_computing_structure_refinement 'SHELXL-97 (Sheldrick, 1997)'
_computing_structure_solution 'SHELXS-97 (Sheldrick, 1990)'
_diffrn_ambient_temperature 293(2)
_diffrn_detector_area_resol_mean 9
_diffrn_measured_fraction_theta_full 0.991
_diffrn_measured_fraction_theta_max 0.991
_diffrn_measurement_device_type KappaCCD
_diffrn_measurement_method '\f and \w scans'
_diffrn_radiation_monochromator graphite
_diffrn_radiation_source 'fine-focus sealed tube'
_diffrn_radiation_type MoK\a
_diffrn_radiation_wavelength 0.71073
_diffrn_reflns_av_R_equivalents 0.0000
_diffrn_reflns_av_sigmaI/netI 0.0772
_diffrn_reflns_limit_h_max 36
_diffrn_reflns_limit_h_min -36
_diffrn_reflns_limit_k_max 11
_diffrn_reflns_limit_k_min -15
_diffrn_reflns_limit_l_max 14
_diffrn_reflns_limit_l_min -14
_diffrn_reflns_number 7006
_diffrn_reflns_theta_full 27.42
_diffrn_reflns_theta_max 27.42
_diffrn_reflns_theta_min 2.37
_exptl_absorpt_coefficient_mu 0.210
_exptl_absorpt_correction_type none
_exptl_crystal_colour colorless
_exptl_crystal_density_diffrn 1.278
_exptl_crystal_density_method 'not measured'
_exptl_crystal_description blade
_exptl_crystal_F_000 1512
_exptl_crystal_size_max 0.265
_exptl_crystal_size_mid 0.088
_exptl_crystal_size_min 0.018
_refine_diff_density_max 0.645
_refine_diff_density_min -0.432
_refine_diff_density_rms 0.155
_refine_ls_abs_structure_details 'Flack H D (1983), Acta Cryst. A39, 876-881'
_refine_ls_abs_structure_Flack 0.00(9)
_refine_ls_extinction_method none
_refine_ls_goodness_of_fit_ref 1.110
_refine_ls_hydrogen_treatment mixed
_refine_ls_matrix_type full
_refine_ls_number_parameters 451
_refine_ls_number_reflns 7006
_refine_ls_number_restraints 1
_refine_ls_restrained_S_all 1.110
_refine_ls_R_factor_all 0.1184
_refine_ls_R_factor_gt 0.0709
_refine_ls_shift/su_max 0.010
_refine_ls_shift/su_mean 0.001
_refine_ls_structure_factor_coef Fsqd
_refine_ls_weighting_details 'calc w=1/[\s^2^(Fo^2^)+(0.1000P)^2^+1.0000P] where P=(Fo^2^+2Fc^2^)/3'
_refine_ls_weighting_scheme calc
_refine_ls_wR_factor_gt 0.1723
_refine_ls_wR_factor_ref 0.2065
_reflns_number_gt 4633
_reflns_number_total 7006
_reflns_threshold_expression >2sigma(I)
_cod_data_source_file jm4016894_si_002.cif
_cod_data_source_block BMS-791325
_cod_depositor_comments
;
The following automatic conversions were performed:

'_symmetry_cell_setting' value 'Monoclinic' changed to 'monoclinic'
according to
/usr/data/users/saulius/crontab/automatic-downloads/current/ACS/lib/dictionaries/cif_core.dic
dictionary named 'cif_core.dic' version 2.4.2 from 2011-04-26.

Automatic conversion script
Id: cif_fix_values 2281 2013-09-26 08:29:07Z andrius 
;
_cod_original_sg_symbol_H-M C2
_cod_database_code 1513802

loop_
_symmetry_equiv_pos_as_xyz
'x, y, z'
'-x, y, -z'
'x+1/2, y+1/2, z'
'-x+1/2, y+1/2, -z'

loop_
_atom_site_label
_atom_site_type_symbol
_atom_site_fract_x
_atom_site_fract_y
_atom_site_fract_z
_atom_site_U_iso_or_equiv
_atom_site_adp_type
_atom_site_occupancy
_atom_site_symmetry_multiplicity
_atom_site_calc_flag
_atom_site_refinement_flags
O4 O 0.54860(13) 0.8494(4) 1.2429(3) 0.0662(10) Uani 1 1 d .
S1 S 0.75837(5) 1.10394(13) 0.13353(12) 0.0628(4) Uani 1 1 d .
C1 C 0.6926(3) 1.1511(12) -0.0147(8) 0.135(4) Uani 1 1 d .
H1A H 0.6624 1.1358 0.0216 0.203 Uiso 1 1 calc R
H1B H 0.6890 1.1518 -0.1018 0.203 Uiso 1 1 calc R
H1C H 0.7040 1.2225 0.0125 0.203 Uiso 1 1 calc R
C2 C 0.7156(3) 0.9482(8) -0.0009(7) 0.119(3) Uani 1 1 d .
H2A H 0.7214 0.9311 -0.0848 0.178 Uiso 1 1 calc R
H2B H 0.6825 0.9373 0.0161 0.178 Uiso 1 1 calc R
H2C H 0.7345 0.9002 0.0502 0.178 Uiso 1 1 calc R
N1 N 0.7282(2) 1.0614(6) 0.0225(5) 0.0869(18) Uani 1 1 d .
O2 O 0.77814(14) 1.2071(4) 0.1128(4) 0.0760(12) Uani 1 1 d .
O1 O 0.79171(16) 1.0159(5) 0.1639(4) 0.0899(14) Uani 1 1 d .
N2 N 0.72212(16) 1.1254(4) 0.2500(4) 0.0627(12) Uani 1 1 d .
H2 H 0.7177 1.1928 0.2738 0.075 Uiso 1 1 calc R
C3 C 0.69865(19) 1.0415(4) 0.3108(4) 0.0548(12) Uani 1 1 d .
O3 O 0.70459(19) 0.9445(4) 0.2816(4) 0.0862(14) Uani 1 1 d .
C4 C 0.66841(17) 1.0742(4) 0.4143(4) 0.0497(11) Uani 1 1 d .
C9 C 0.66409(17) 0.9968(4) 0.5063(4) 0.0476(10) Uani 1 1 d .
H9 H 0.6803 0.9294 0.5034 0.057 Uiso 1 1 calc R
C6 C 0.6139(2) 1.2001(5) 0.5149(5) 0.0653(14) Uani 1 1 d .
H6 H 0.5975 1.2674 0.5162 0.078 Uiso 1 1 calc R
C8 C 0.63491(16) 1.0221(4) 0.6036(4) 0.0466(10) Uani 1 1 d .
C5 C 0.64352(19) 1.1756(5) 0.4205(5) 0.0601(13) Uani 1 1 d .
H5 H 0.6473 1.2276 0.3586 0.072 Uiso 1 1 calc R
C7 C 0.60852(16) 1.1225(4) 0.6103(4) 0.0497(11) Uani 1 1 d .
C10 C 0.58140(16) 1.1180(4) 0.7211(4) 0.0476(10) Uani 1 1 d .
C11 C 0.59320(16) 1.0197(4) 0.7775(4) 0.0465(10) Uani 1 1 d .
C17 C 0.5769(2) 1.3090(5) 0.8132(5) 0.0655(14) Uani 1 1 d .
H17A H 0.5935 1.3428 0.7458 0.079 Uiso 1 1 calc R
H17B H 0.6004 1.2856 0.8734 0.079 Uiso 1 1 calc R
C12 C 0.54881(17) 1.2080(4) 0.7680(5) 0.0547(12) Uani 1 1 d .
H12 H 0.5328 1.1768 0.8391 0.066 Uiso 1 1 calc R
C16 C 0.5433(3) 1.3948(6) 0.8697(6) 0.084(2) Uani 1 1 d .
H16A H 0.5300 1.3639 0.9435 0.100 Uiso 1 1 calc R
H16B H 0.5613 1.4608 0.8920 0.100 Uiso 1 1 calc R
C13 C 0.5095(2) 1.2429(6) 0.6782(5) 0.0690(15) Uani 1 1 d .
H13A H 0.5236 1.2754 0.6063 0.083 Uiso 1 1 calc R
H13B H 0.4912 1.1780 0.6533 0.083 Uiso 1 1 calc R
C15 C 0.5030(3) 1.4277(6) 0.7835(8) 0.101(3) Uani 1 1 d .
H15A H 0.4811 1.4764 0.8256 0.121 Uiso 1 1 calc R
H15B H 0.5158 1.4685 0.7152 0.121 Uiso 1 1 calc R
C14 C 0.4768(3) 1.3275(7) 0.7378(8) 0.093(2) Uani 1 1 d .
H14A H 0.4527 1.3509 0.6791 0.112 Uiso 1 1 calc R
H14B H 0.4608 1.2922 0.8053 0.112 Uiso 1 1 calc R
N3 N 0.62582(14) 0.9615(3) 0.7076(3) 0.0472(9) Uani 1 1 d .
C24 C 0.57023(14) 0.8610(4) 0.9172(4) 0.0450(10) Uani 1 1 d .
C21 C 0.55835(17) 0.8972(5) 1.1320(4) 0.0524(11) Uani 1 1 d .
C28 C 0.64515(15) 0.8531(4) 0.7364(4) 0.0431(10) Uani 1 1 d .
H28A H 0.6578 0.8530 0.8190 0.052 Uiso 1 1 calc R
H28B H 0.6709 0.8358 0.6816 0.052 Uiso 1 1 calc R
C27 C 0.60671(15) 0.7664(4) 0.7242(4) 0.0439(10) Uani 1 1 d .
C18 C 0.57873(15) 0.9739(4) 0.8978(4) 0.0451(10) Uani 1 1 d .
C19 C 0.57614(17) 1.0460(4) 0.9980(4) 0.0538(12) Uani 1 1 d .
H19 H 0.5819 1.1215 0.9863 0.065 Uiso 1 1 calc R
C26 C 0.60185(18) 0.6774(4) 0.8227(5) 0.0551(12) Uani 1 1 d .
H26A H 0.5898 0.6048 0.7983 0.066 Uiso 1 1 calc R
H26B H 0.6256 0.6759 0.8876 0.066 Uiso 1 1 calc R
C25 C 0.56783(16) 0.7739(5) 0.8190(4) 0.0502(11) Uani 1 1 d .
H25 H 0.5357 0.7561 0.7891 0.060 Uiso 1 1 calc R
C23 C 0.56064(15) 0.8231(5) 1.0349(4) 0.0523(12) Uani 1 1 d .
H23 H 0.5557 0.7475 1.0483 0.063 Uiso 1 1 calc R
C20 C 0.56542(18) 1.0091(5) 1.1130(4) 0.0576(13) Uani 1 1 d .
H20 H 0.5630 1.0593 1.1771 0.069 Uiso 1 1 calc R
C22 C 0.5385(2) 0.9230(6) 1.3425(5) 0.0739(17) Uani 1 1 d .
H22A H 0.5138 0.9743 1.3184 0.111 Uiso 1 1 calc R
H22B H 0.5667 0.9638 1.3644 0.111 Uiso 1 1 calc R
H22C H 0.5281 0.8803 1.4110 0.111 Uiso 1 1 calc R
C29 C 0.59009(18) 0.7309(4) 0.5992(4) 0.0523(12) Uani 1 1 d .
O5 O 0.54877(14) 0.7318(5) 0.5677(4) 0.0898(16) Uani 1 1 d .
N4 N 0.62558(14) 0.7004(4) 0.5202(3) 0.0501(9) Uani 1 1 d .
N5 N 0.69639(19) 0.6344(5) 0.3468(4) 0.0635(12) Uani 1 1 d .
H1P H 0.6947(17) 0.565(5) 0.342(4) 0.047(14) Uiso 1 1 d .
C31 C 0.66711(18) 0.6339(4) 0.5607(4) 0.0520(11) Uani 1 1 d .
H31 H 0.6753 0.6498 0.6459 0.062 Uiso 1 1 calc R
C34 C 0.70848(19) 0.6635(5) 0.4772(5) 0.0639(14) Uani 1 1 d .
H34A H 0.7152 0.7426 0.4834 0.077 Uiso 1 1 calc R
H34B H 0.7368 0.6230 0.5030 0.077 Uiso 1 1 calc R
C30 C 0.6118(2) 0.6419(6) 0.4063(5) 0.0664(15) Uani 1 1 d .
H30 H 0.5797 0.6641 0.3803 0.080 Uiso 1 1 calc R
C32 C 0.6507(2) 0.5134(5) 0.5453(5) 0.0683(15) Uani 1 1 d .
H32A H 0.6370 0.4853 0.6199 0.082 Uiso 1 1 calc R
H32B H 0.6769 0.4657 0.5224 0.082 Uiso 1 1 calc R
C33 C 0.6126(2) 0.5195(6) 0.4419(6) 0.0764(17) Uani 1 1 d .
H33A H 0.6215 0.4731 0.3736 0.092 Uiso 1 1 calc R
H33B H 0.5817 0.4959 0.4708 0.092 Uiso 1 1 calc R
C36 C 0.7339(3) 0.6767(6) 0.2650(7) 0.094(2) Uani 1 1 d .
H36A H 0.7339 0.7566 0.2661 0.141 Uiso 1 1 calc R
H36B H 0.7277 0.6509 0.1835 0.141 Uiso 1 1 calc R
H36C H 0.7644 0.6497 0.2923 0.141 Uiso 1 1 calc R
C35 C 0.6474(2) 0.6741(6) 0.3114(5) 0.0731(17) Uani 1 1 d .
H35A H 0.6476 0.7544 0.3022 0.088 Uiso 1 1 calc R
H35B H 0.6381 0.6416 0.2338 0.088 Uiso 1 1 calc R
Cl1 Cl 0.72505(6) 0.38979(13) 0.31504(17) 0.0802(5) Uani 1 1 d .
O1W O 0.6538(4) 0.4614(12) 0.0903(10) 0.204(5) Uani 1 1 d .

loop_
_atom_site_aniso_label
_atom_site_aniso_U_11
_atom_site_aniso_U_22
_atom_site_aniso_U_33
_atom_site_aniso_U_23
_atom_site_aniso_U_13
_atom_site_aniso_U_12
O4 0.083(2) 0.071(3) 0.0444(18) 0.0111(17) 0.0132(16) 0.004(2)
S1 0.0758(8) 0.0593(9) 0.0537(7) -0.0148(6) 0.0196(6) -0.0193(7)
C1 0.092(5) 0.204(13) 0.110(6) 0.050(7) 0.020(4) 0.037(7)
C2 0.151(7) 0.118(8) 0.087(5) -0.049(5) 0.029(5) -0.074(6)
N1 0.096(4) 0.096(5) 0.069(3) -0.018(3) 0.021(3) -0.036(3)
O2 0.078(2) 0.067(3) 0.084(3) -0.016(2) 0.026(2) -0.026(2)
O1 0.085(3) 0.095(4) 0.091(3) 0.011(3) 0.010(2) 0.032(3)
N2 0.090(3) 0.045(3) 0.054(2) -0.007(2) 0.030(2) -0.007(2)
C3 0.078(3) 0.035(3) 0.052(3) 0.001(2) 0.014(2) -0.007(2)
O3 0.139(4) 0.044(2) 0.077(3) 0.000(2) 0.046(3) -0.005(2)
C4 0.064(3) 0.039(3) 0.046(2) 0.002(2) 0.008(2) -0.003(2)
C9 0.058(3) 0.036(2) 0.049(2) 0.002(2) 0.0061(19) 0.000(2)
C6 0.088(4) 0.047(3) 0.062(3) 0.011(2) 0.019(3) 0.008(3)
C8 0.054(2) 0.039(3) 0.047(2) 0.002(2) 0.0036(18) -0.002(2)
C5 0.082(4) 0.039(3) 0.061(3) 0.007(2) 0.021(3) -0.002(2)
C7 0.057(3) 0.039(3) 0.053(3) 0.004(2) 0.011(2) 0.000(2)
C10 0.053(2) 0.038(3) 0.052(2) 0.003(2) 0.0083(19) 0.003(2)
C11 0.054(2) 0.042(3) 0.043(2) -0.003(2) 0.0052(18) -0.001(2)
C17 0.081(3) 0.048(3) 0.068(3) 0.005(3) 0.024(3) 0.003(3)
C12 0.064(3) 0.039(3) 0.062(3) 0.004(2) 0.018(2) 0.007(2)
C16 0.122(5) 0.042(3) 0.088(4) -0.005(3) 0.046(4) -0.002(4)
C13 0.075(3) 0.062(4) 0.070(3) 0.008(3) 0.004(3) 0.017(3)
C15 0.133(7) 0.047(4) 0.123(6) 0.009(4) 0.035(5) 0.034(4)
C14 0.096(5) 0.074(5) 0.110(6) 0.010(4) 0.009(4) 0.041(4)
N3 0.058(2) 0.039(2) 0.044(2) 0.0023(16) 0.0102(16) 0.0002(17)
C24 0.040(2) 0.046(3) 0.049(2) -0.001(2) 0.0049(18) -0.0002(19)
C21 0.053(3) 0.058(3) 0.046(2) 0.008(2) 0.0058(19) 0.000(2)
C28 0.046(2) 0.039(2) 0.045(2) 0.0007(19) 0.0032(17) 0.0043(19)
C27 0.047(2) 0.040(3) 0.045(2) -0.0014(19) 0.0036(18) 0.0034(19)
C18 0.047(2) 0.045(3) 0.044(2) 0.003(2) 0.0056(18) 0.002(2)
C19 0.064(3) 0.042(3) 0.056(3) 0.002(2) 0.010(2) 0.006(2)
C26 0.064(3) 0.041(3) 0.060(3) 0.005(2) 0.005(2) -0.004(2)
C25 0.048(2) 0.053(3) 0.050(3) 0.001(2) 0.005(2) -0.002(2)
C23 0.048(2) 0.054(3) 0.055(3) 0.009(2) 0.006(2) -0.002(2)
C20 0.067(3) 0.054(3) 0.051(3) -0.007(2) 0.011(2) 0.002(3)
C22 0.100(4) 0.073(4) 0.049(3) 0.002(3) 0.016(3) 0.002(3)
C29 0.062(3) 0.045(3) 0.049(3) -0.003(2) -0.001(2) 0.002(2)
O5 0.058(2) 0.142(5) 0.069(2) -0.027(3) -0.0066(18) 0.005(3)
N4 0.061(2) 0.046(2) 0.043(2) -0.0048(17) -0.0048(17) 0.0077(19)
N5 0.093(3) 0.041(3) 0.058(3) -0.006(2) 0.022(2) 0.005(2)
C31 0.066(3) 0.040(3) 0.050(3) -0.007(2) 0.004(2) 0.007(2)
C34 0.064(3) 0.057(3) 0.071(3) -0.019(3) 0.005(2) 0.005(3)
C30 0.073(3) 0.070(4) 0.056(3) -0.022(3) -0.006(2) 0.000(3)
C32 0.091(4) 0.049(3) 0.065(3) 0.005(3) 0.017(3) 0.006(3)
C33 0.090(4) 0.062(4) 0.078(4) -0.020(3) 0.015(3) -0.017(3)
C36 0.133(6) 0.057(4) 0.094(5) 0.001(3) 0.046(4) -0.001(4)
C35 0.113(5) 0.058(4) 0.048(3) -0.003(3) -0.010(3) 0.014(3)
Cl1 0.0948(10) 0.0420(7) 0.1044(11) -0.0141(8) 0.0296(9) 0.0021(7)
O1W 0.190(8) 0.239(14) 0.183(9) -0.029(8) 0.010(7) 0.011(8)

loop_
_atom_type_symbol
_atom_type_description
_atom_type_scat_dispersion_real
_atom_type_scat_dispersion_imag
_atom_type_scat_source
C C 0.0033 0.0016 'International Tables Vol C Tables 4.2.6.8 and 6.1.1.4'
H H 0.0000 0.0000 'International Tables Vol C Tables 4.2.6.8 and 6.1.1.4'
N N 0.0061 0.0033 'International Tables Vol C Tables 4.2.6.8 and 6.1.1.4'
O O 0.0106 0.0060 'International Tables Vol C Tables 4.2.6.8 and 6.1.1.4'
S S 0.1246 0.1234 'International Tables Vol C Tables 4.2.6.8 and 6.1.1.4'
Cl Cl 0.1484 0.1585 'International Tables Vol C Tables 4.2.6.8 and 6.1.1.4'

loop_
_geom_angle_atom_site_label_1
_geom_angle_atom_site_label_2
_geom_angle_atom_site_label_3
_geom_angle
C21 O4 C22 117.4(5)
O2 S1 O1 115.7(3)
O2 S1 N1 112.4(3)
O1 S1 N1 106.5(4)
O2 S1 N2 103.9(2)
O1 S1 N2 109.6(3)
N1 S1 N2 108.6(3)
C2 N1 C1 117.8(8)
C2 N1 S1 125.6(7)
C1 N1 S1 109.0(6)
C3 N2 S1 124.0(4)
O3 C3 N2 120.1(5)
O3 C3 C4 122.5(5)
N2 C3 C4 117.4(4)
C9 C4 C5 119.9(4)
C9 C4 C3 116.2(4)
C5 C4 C3 123.9(4)
C4 C9 C8 118.4(5)
C5 C6 C7 119.5(5)
N3 C8 C9 129.7(5)
N3 C8 C7 107.6(4)
C9 C8 C7 122.7(4)
C6 C5 C4 122.0(5)
C6 C7 C8 117.5(4)
C6 C7 C10 135.5(5)
C8 C7 C10 107.1(4)
C11 C10 C7 106.6(4)
C11 C10 C12 127.3(4)
C7 C10 C12 126.0(4)
C10 C11 N3 109.8(4)
C10 C11 C18 130.5(4)
N3 C11 C18 119.6(4)
C12 C17 C16 110.3(5)
C10 C12 C17 111.5(4)
C10 C12 C13 114.3(4)
C17 C12 C13 111.0(5)
C15 C16 C17 112.3(6)
C14 C13 C12 109.9(5)
C14 C15 C16 111.1(6)
C15 C14 C13 112.6(6)
C8 N3 C11 108.9(4)
C8 N3 C28 125.7(4)
C11 N3 C28 125.4(4)
C18 C24 C23 119.6(4)
C18 C24 C25 124.9(4)
C23 C24 C25 115.4(4)
C20 C21 O4 124.9(5)
C20 C21 C23 120.0(5)
O4 C21 C23 115.1(5)
N3 C28 C27 109.6(4)
C28 C27 C29 119.4(4)
C28 C27 C25 114.8(4)
C29 C27 C25 115.1(4)
C28 C27 C26 119.4(4)
C29 C27 C26 114.7(4)
C25 C27 C26 59.0(3)
C24 C18 C19 117.9(4)
C24 C18 C11 122.9(4)
C19 C18 C11 119.0(5)
C20 C19 C18 122.4(5)
C25 C26 C27 60.3(3)
C26 C25 C24 119.6(4)
C26 C25 C27 60.7(3)
C24 C25 C27 120.4(4)
C21 C23 C24 120.8(5)
C21 C20 C19 119.2(5)
O5 C29 N4 121.5(4)
O5 C29 C27 123.0(4)
N4 C29 C27 115.5(4)
C29 N4 C31 121.9(4)
C29 N4 C30 118.3(4)
C31 N4 C30 101.2(4)
C36 N5 C35 113.0(5)
C36 N5 C34 110.1(5)
C35 N5 C34 111.5(4)
N4 C31 C32 104.0(4)
N4 C31 C34 107.3(4)
C32 C31 C34 112.6(4)
N5 C34 C31 110.6(4)
N4 C30 C35 107.2(5)
N4 C30 C33 103.7(5)
C35 C30 C33 114.8(5)
C31 C32 C33 103.9(5)
C30 C33 C32 104.0(5)
C30 C35 N5 110.8(5)

loop_
_geom_bond_atom_site_label_1
_geom_bond_atom_site_label_2
_geom_bond_distance
O4 C21 1.377(6)
O4 C22 1.437(7)
S1 O2 1.377(4)
S1 O1 1.448(5)
S1 N1 1.563(6)
S1 N2 1.666(4)
C1 N1 1.521(11)
C2 N1 1.425(10)
N2 C3 1.380(6)
C3 O3 1.219(7)
C3 C4 1.481(7)
C4 C9 1.379(7)
C4 C5 1.406(7)
C9 C8 1.388(6)
C6 C5 1.370(7)
C6 C7 1.411(7)
C8 N3 1.381(6)
C8 C7 1.417(7)
C7 C10 1.446(6)
C10 C11 1.371(7)
C10 C12 1.511(7)
C11 N3 1.391(6)
C11 C18 1.492(6)
C17 C12 1.525(8)
C17 C16 1.533(8)
C12 C13 1.529(8)
C16 C15 1.518(11)
C13 C14 1.522(9)
C15 C14 1.493(12)
N3 C28 1.444(6)
C24 C18 1.392(7)
C24 C23 1.400(7)
C24 C25 1.504(7)
C21 C20 1.374(8)
C21 C23 1.390(8)
C28 C27 1.504(7)
C27 C29 1.506(7)
C27 C25 1.521(6)
C27 C26 1.529(7)
C18 C19 1.404(7)
C19 C20 1.375(7)
C26 C25 1.501(7)
C29 O5 1.207(6)
C29 N4 1.379(6)
N4 C31 1.477(6)
N4 C30 1.482(6)
N5 C36 1.484(8)
N5 C35 1.503(8)
N5 C34 1.509(7)
C31 C32 1.527(8)
C31 C34 1.531(7)
C30 C35 1.502(9)
C30 C33 1.520(10)
C32 C33 1.551(9)
